data_4029345
loop_
_publ_author_name
'Thapaliya, Ek Raj'
'Captain, Burjor'
'Raymo, Fran\,cisco M'

_publ_section_title
;
 Photoactivatable Anthracenes.
;
_journal_issue 9
_journal_name_full 'The Journal of organic chemistry'
_journal_page_first 3973
_journal_page_last 3981
_journal_paper_doi 10.1021/jo5004482
_journal_volume 79
_journal_year 2014
_chemical_formula_sum 'C25 H19 N O3'
_chemical_formula_weight 381.41
_chemical_name_systematic
; 
 ? 
;
_space_group_IT_number 2
_symmetry_cell_setting triclinic
_symmetry_space_group_name_Hall '-P 1'
_symmetry_space_group_name_H-M 'P -1'
_atom_sites_solution_hydrogens geom
_atom_sites_solution_primary direct
_atom_sites_solution_secondary difmap
_audit_creation_method SHELXL-97
_cell_angle_alpha 80.5350(10)
_cell_angle_beta 80.7570(10)
_cell_angle_gamma 74.5560(10)
_cell_formula_units_Z 4
_cell_length_a 10.0356(4)
_cell_length_b 12.8316(5)
_cell_length_c 16.3402(7)
_cell_measurement_reflns_used 8526
_cell_measurement_temperature 296(2)
_cell_measurement_theta_max 25.93
_cell_measurement_theta_min 2.22
_cell_volume 1985.42(14)
_computing_cell_refinement 'SAINT+  V7.46A (Bruker, 2007)'
_computing_data_collection 'APEX2 v2.2-0 (Bruker, 2007)'
_computing_data_reduction 'SAINT+  V7.46A (Bruker, 2007)'
_computing_molecular_graphics 'XSHELL v4.02 (Bruker, 2000)'
_computing_publication_material 'XCIF v6.12 (Bruker, 2001)'
_computing_structure_refinement 'SHELXL-97 (Sheldrick, 2008)'
_computing_structure_solution 'SHELXS-97 (Sheldrick, 2008)'
_diffrn_ambient_temperature 296(2)
_diffrn_measured_fraction_theta_full 1.000
_diffrn_measured_fraction_theta_max 1.000
_diffrn_measurement_device_type 'Bruker SMART APEX2 CCD diffractometer'
_diffrn_measurement_method 'omega scans'
_diffrn_radiation_monochromator graphite
_diffrn_radiation_source 'fine-focus sealed tube'
_diffrn_radiation_type MoK\a
_diffrn_radiation_wavelength 0.71073
_diffrn_reflns_av_R_equivalents 0.0183
_diffrn_reflns_av_sigmaI/netI 0.0178
_diffrn_reflns_limit_h_max 12
_diffrn_reflns_limit_h_min -12
_diffrn_reflns_limit_k_max 15
_diffrn_reflns_limit_k_min -15
_diffrn_reflns_limit_l_max 19
_diffrn_reflns_limit_l_min -19
_diffrn_reflns_number 22463
_diffrn_reflns_theta_full 25.50
_diffrn_reflns_theta_max 25.50
_diffrn_reflns_theta_min 1.66
_exptl_absorpt_coefficient_mu 0.084
_exptl_absorpt_correction_T_max 0.9900
_exptl_absorpt_correction_T_min 0.9688
_exptl_absorpt_correction_type multi-scan
_exptl_absorpt_process_details '(SADABS 2007/4 Bruker)'
_exptl_crystal_colour colourless
_exptl_crystal_density_diffrn 1.276
_exptl_crystal_density_method 'not measured'
_exptl_crystal_description Block
_exptl_crystal_F_000 800
_exptl_crystal_size_max 0.38
_exptl_crystal_size_mid 0.20
_exptl_crystal_size_min 0.12
_refine_diff_density_max 0.161
_refine_diff_density_min -0.171
_refine_diff_density_rms 0.034
_refine_ls_extinction_method none
_refine_ls_goodness_of_fit_ref 1.018
_refine_ls_hydrogen_treatment constr
_refine_ls_matrix_type full
_refine_ls_number_parameters 525
_refine_ls_number_reflns 7382
_refine_ls_number_restraints 0
_refine_ls_restrained_S_all 1.018
_refine_ls_R_factor_all 0.0520
_refine_ls_R_factor_gt 0.0398
_refine_ls_shift/su_max 0.000
_refine_ls_shift/su_mean 0.000
_refine_ls_structure_factor_coef Fsqd
_refine_ls_weighting_details 'calc w=1/[\s^2^(Fo^2^)+(0.0496P)^2^+0.3334P] where P=(Fo^2^+2Fc^2^)/3'
_refine_ls_weighting_scheme calc
_refine_ls_wR_factor_gt 0.0985
_refine_ls_wR_factor_ref 0.1077
_reflns_number_gt 5765
_reflns_number_total 7382
_reflns_threshold_expression >2sigma(I)
_cod_data_source_file CIF_15.cif
_cod_data_source_block collect_0m
_cod_depositor_comments
;
The following automatic conversions were performed:

'_symmetry_cell_setting' value 'Triclinic' changed to 'triclinic'
according to
/usr/data/users/saulius/crontab/automatic-downloads/rss-feeds/ACS/lib/dictionaries/cif_core.dic
dictionary named 'cif_core.dic' version 2.4.2 from 2011-04-26.

Automatic conversion script
Id: cif_fix_values 2281 2013-09-26 08:29:07Z andrius 

 Adding full bibliography for 4029338--4029346.cif.
;
_cod_original_sg_symbol_H-M P-1
_cod_database_code 4029345

loop_
_symmetry_equiv_pos_as_xyz
'x, y, z'
'-x, -y, -z'

loop_
_atom_site_label
_atom_site_type_symbol
_atom_site_fract_x
_atom_site_fract_y
_atom_site_fract_z
_atom_site_U_iso_or_equiv
_atom_site_adp_type
_atom_site_occupancy
_atom_site_symmetry_multiplicity
_atom_site_calc_flag
_atom_site_refinement_flags
O1 O 0.86000(15) 0.35568(10) -0.05552(7) 0.0892(4) Uani 1 1 d .
O2 O 0.80008(12) 0.16996(9) 0.20383(7) 0.0695(3) Uani 1 1 d .
O3 O 0.46017(16) 0.66011(10) 0.19690(8) 0.0959(4) Uani 1 1 d .
O4 O 1.04784(12) 0.94284(11) 0.41310(10) 0.0971(5) Uani 1 1 d .
O5 O 0.84886(13) 0.70184(12) 0.59279(8) 0.0873(4) Uani 1 1 d .
O6 O 1.50370(13) 0.59338(11) 0.59526(8) 0.0850(4) Uani 1 1 d .
N1 N 0.81224(12) 0.28586(9) 0.08134(7) 0.0528(3) Uani 1 1 d .
N2 N 0.97718(12) 0.81057(10) 0.50895(8) 0.0574(3) Uani 1 1 d .
C1 C 1.09783(15) 0.07726(11) 0.12646(9) 0.0519(3) Uani 1 1 d .
H1 H 1.0859 0.0359 0.1820 0.062 Uiso 1 1 calc R
C2 C 1.21024(15) 0.01286(11) 0.06774(10) 0.0547(3) Uani 1 1 d .
C3 C 1.28766(17) -0.09318(13) 0.08528(12) 0.0668(4) Uani 1 1 d .
H3 H 1.2725 -0.1325 0.1375 0.080 Uiso 1 1 calc R
C4 C 1.38808(18) -0.14029(15) 0.02432(14) 0.0783(5) Uani 1 1 d .
H4 H 1.4406 -0.2114 0.0359 0.094 Uiso 1 1 calc R
C5 C 1.41040(19) -0.08257(17) -0.05291(13) 0.0818(5) Uani 1 1 d .
H5 H 1.4781 -0.1149 -0.0933 0.098 Uiso 1 1 calc R
C6 C 1.33289(18) 0.02360(15) -0.07143(11) 0.0724(5) Uani 1 1 d .
H6 H 1.3482 0.0622 -0.1240 0.087 Uiso 1 1 calc R
C7 C 1.23264(16) 0.07144(12) -0.01096(10) 0.0571(4) Uani 1 1 d .
C8 C 1.13950(16) 0.18626(12) -0.01925(9) 0.0576(4) Uani 1 1 d .
H8 H 1.1594 0.2272 -0.0740 0.069 Uiso 1 1 calc R
C9 C 1.15735(15) 0.24186(11) 0.05168(9) 0.0550(3) Uani 1 1 d .
C10 C 1.18636(19) 0.34249(13) 0.04568(12) 0.0740(5) Uani 1 1 d .
H10 H 1.2019 0.3824 -0.0063 0.089 Uiso 1 1 calc R
C11 C 1.1920(2) 0.38324(15) 0.11885(15) 0.0852(6) Uani 1 1 d .
H11 H 1.2127 0.4504 0.1153 0.102 Uiso 1 1 calc R
C12 C 1.16751(19) 0.32598(15) 0.19569(14) 0.0785(5) Uani 1 1 d .
H12 H 1.1716 0.3544 0.2438 0.094 Uiso 1 1 calc R
C13 C 1.13693(16) 0.22643(13) 0.20200(10) 0.0622(4) Uani 1 1 d .
H13 H 1.1185 0.1881 0.2543 0.075 Uiso 1 1 calc R
C14 C 1.13369(14) 0.18350(11) 0.13019(9) 0.0505(3) Uani 1 1 d .
C15 C 0.96173(15) 0.10983(11) 0.08370(9) 0.0526(3) Uani 1 1 d .
H15 H 0.9308 0.0449 0.0793 0.063 Uiso 1 1 calc R
C16 C 0.98634(16) 0.17370(12) -0.00317(9) 0.0553(4) Uani 1 1 d .
H16 H 0.9689 0.1360 -0.0464 0.066 Uiso 1 1 calc R
C17 C 0.88160(17) 0.28232(13) 0.00056(9) 0.0595(4) Uani 1 1 d .
C18 C 0.84920(15) 0.18764(11) 0.13208(9) 0.0521(3) Uani 1 1 d .
C19 C 0.72174(15) 0.38305(11) 0.11126(8) 0.0507(3) Uani 1 1 d .
C20 C 0.58801(16) 0.42161(12) 0.09117(9) 0.0589(4) Uani 1 1 d .
H20 H 0.5542 0.3845 0.0580 0.071 Uiso 1 1 calc R
C21 C 0.50413(17) 0.51517(13) 0.12007(10) 0.0644(4) Uani 1 1 d .
H21 H 0.4141 0.5417 0.1058 0.077 Uiso 1 1 calc R
C22 C 0.55341(18) 0.56980(12) 0.17026(9) 0.0621(4) Uani 1 1 d .
C23 C 0.68697(19) 0.53132(14) 0.19036(11) 0.0697(4) Uani 1 1 d .
H23 H 0.7208 0.5680 0.2238 0.084 Uiso 1 1 calc R
C24 C 0.77101(17) 0.43772(13) 0.16052(10) 0.0654(4) Uani 1 1 d .
H24 H 0.8616 0.4116 0.1739 0.078 Uiso 1 1 calc R
C25 C 0.5001(3) 0.7132(2) 0.25563(18) 0.1487(13) Uani 1 1 d .
H25A H 0.5273 0.6614 0.3032 0.223 Uiso 1 1 calc R
H25B H 0.4229 0.7707 0.2733 0.223 Uiso 1 1 calc R
H25C H 0.5770 0.7432 0.2299 0.223 Uiso 1 1 calc R
C31 C 0.67309(15) 0.78903(11) 0.44426(9) 0.0512(3) Uani 1 1 d .
H31 H 0.6270 0.7372 0.4810 0.061 Uiso 1 1 calc R
C32 C 0.57250(14) 0.87501(11) 0.39385(8) 0.0493(3) Uani 1 1 d .
C33 C 0.43017(15) 0.88873(13) 0.39805(9) 0.0584(4) Uani 1 1 d .
H33 H 0.3856 0.8422 0.4355 0.070 Uiso 1 1 calc R
C34 C 0.35438(16) 0.97234(14) 0.34606(11) 0.0664(4) Uani 1 1 d .
H34 H 0.2590 0.9808 0.3479 0.080 Uiso 1 1 calc R
C35 C 0.41902(17) 1.04249(15) 0.29198(11) 0.0703(4) Uani 1 1 d .
H35 H 0.3671 1.0984 0.2575 0.084 Uiso 1 1 calc R
C36 C 0.56054(16) 1.03096(13) 0.28820(10) 0.0658(4) Uani 1 1 d .
H36 H 0.6037 1.0795 0.2520 0.079 Uiso 1 1 calc R
C37 C 0.63735(14) 0.94694(12) 0.33848(9) 0.0532(3) Uani 1 1 d .
C38 C 0.79192(14) 0.92321(12) 0.34230(9) 0.0589(4) Uani 1 1 d .
H38 H 0.8359 0.9731 0.3017 0.071 Uiso 1 1 calc R
C39 C 0.85495(16) 0.80532(14) 0.32929(9) 0.0618(4) Uani 1 1 d .
C40 C 0.9670(2) 0.7656(2) 0.27180(12) 0.0976(7) Uani 1 1 d .
H40 H 1.0100 0.8134 0.2346 0.117 Uiso 1 1 calc R
C41 C 1.0144(3) 0.6541(3) 0.27031(17) 0.1280(11) Uani 1 1 d .
H41 H 1.0886 0.6271 0.2312 0.154 Uiso 1 1 calc R
C42 C 0.9533(3) 0.5833(2) 0.32579(19) 0.1203(9) Uani 1 1 d .
H42 H 0.9876 0.5086 0.3247 0.144 Uiso 1 1 calc R
C43 C 0.8409(2) 0.62156(15) 0.38350(13) 0.0846(6) Uani 1 1 d .
H43 H 0.7994 0.5732 0.4210 0.102 Uiso 1 1 calc R
C44 C 0.79113(16) 0.73307(12) 0.38448(9) 0.0572(4) Uani 1 1 d .
C45 C 0.73834(14) 0.85216(12) 0.49437(9) 0.0517(3) Uani 1 1 d .
H45 H 0.6663 0.8911 0.5342 0.062 Uiso 1 1 calc R
C46 C 0.80658(15) 0.93291(11) 0.43389(10) 0.0557(4) Uani 1 1 d .
H46 H 0.7636 1.0075 0.4465 0.067 Uiso 1 1 calc R
C47 C 0.95681(16) 0.90052(12) 0.44890(11) 0.0637(4) Uani 1 1 d .
C48 C 0.85542(16) 0.77789(13) 0.53971(9) 0.0576(4) Uani 1 1 d .
C49 C 1.11167(15) 0.75427(12) 0.53386(10) 0.0557(4) Uani 1 1 d .
C50 C 1.19656(19) 0.67431(14) 0.48906(12) 0.0738(5) Uani 1 1 d .
H50 H 1.1659 0.6557 0.4439 0.089 Uiso 1 1 calc R
C51 C 1.32688(19) 0.62196(14) 0.51115(12) 0.0778(5) Uani 1 1 d .
H51 H 1.3847 0.5683 0.4807 0.093 Uiso 1 1 calc R
C52 C 1.37183(16) 0.64924(13) 0.57885(10) 0.0615(4) Uani 1 1 d .
C53 C 1.28683(17) 0.72843(14) 0.62351(10) 0.0638(4) Uani 1 1 d .
H53 H 1.3167 0.7468 0.6690 0.077 Uiso 1 1 calc R
C54 C 1.15601(16) 0.78110(13) 0.60060(10) 0.0612(4) Uani 1 1 d .
H54 H 1.0982 0.8350 0.6308 0.073 Uiso 1 1 calc R
C55 C 1.5581(2) 0.6215(2) 0.66155(12) 0.0929(6) Uani 1 1 d .
H55A H 1.5635 0.6961 0.6494 0.139 Uiso 1 1 calc R
H55B H 1.6495 0.5751 0.6672 0.139 Uiso 1 1 calc R
H55C H 1.4980 0.6121 0.7128 0.139 Uiso 1 1 calc R

loop_
_atom_site_aniso_label
_atom_site_aniso_U_11
_atom_site_aniso_U_22
_atom_site_aniso_U_33
_atom_site_aniso_U_23
_atom_site_aniso_U_13
_atom_site_aniso_U_12
O1 0.1122(10) 0.0764(8) 0.0529(7) 0.0059(6) -0.0100(6) 0.0132(7)
O2 0.0738(7) 0.0590(6) 0.0660(7) 0.0015(5) 0.0104(6) -0.0165(5)
O3 0.1185(11) 0.0719(8) 0.0863(9) -0.0367(7) -0.0320(8) 0.0229(7)
O4 0.0570(7) 0.0832(8) 0.1467(13) 0.0356(8) -0.0218(7) -0.0344(6)
O5 0.0794(8) 0.1124(10) 0.0682(8) 0.0303(7) -0.0169(6) -0.0408(7)
O6 0.0666(7) 0.0852(8) 0.0986(9) -0.0076(7) -0.0302(7) -0.0017(6)
N1 0.0587(7) 0.0470(6) 0.0500(7) -0.0074(5) -0.0086(5) -0.0065(5)
N2 0.0509(7) 0.0536(7) 0.0691(8) -0.0033(6) -0.0100(6) -0.0163(6)
C1 0.0577(8) 0.0439(7) 0.0507(8) 0.0011(6) -0.0065(6) -0.0114(6)
C2 0.0538(8) 0.0470(8) 0.0651(9) -0.0092(7) -0.0095(7) -0.0129(6)
C3 0.0631(10) 0.0516(9) 0.0841(11) -0.0079(8) -0.0145(8) -0.0083(7)
C4 0.0660(11) 0.0615(10) 0.1061(15) -0.0273(10) -0.0185(10) 0.0014(8)
C5 0.0659(11) 0.0871(13) 0.0907(14) -0.0391(11) -0.0047(10) -0.0021(10)
C6 0.0680(10) 0.0795(12) 0.0691(11) -0.0210(9) -0.0004(8) -0.0148(9)
C7 0.0573(9) 0.0566(8) 0.0591(9) -0.0140(7) -0.0042(7) -0.0146(7)
C8 0.0676(9) 0.0553(8) 0.0466(8) -0.0024(6) -0.0012(7) -0.0154(7)
C9 0.0570(8) 0.0470(8) 0.0612(9) -0.0048(7) -0.0060(7) -0.0153(7)
C10 0.0795(12) 0.0551(9) 0.0883(12) 0.0028(9) -0.0071(9) -0.0269(8)
C11 0.0856(13) 0.0562(10) 0.1279(18) -0.0244(11) -0.0266(12) -0.0263(9)
C12 0.0785(12) 0.0709(11) 0.0951(14) -0.0296(11) -0.0320(10) -0.0098(9)
C13 0.0587(9) 0.0663(10) 0.0612(9) -0.0134(8) -0.0196(7) -0.0042(7)
C14 0.0507(8) 0.0462(7) 0.0546(8) -0.0051(6) -0.0106(6) -0.0102(6)
C15 0.0558(8) 0.0411(7) 0.0630(9) -0.0088(6) -0.0059(7) -0.0151(6)
C16 0.0635(9) 0.0527(8) 0.0502(8) -0.0136(6) -0.0112(7) -0.0085(7)
C17 0.0693(10) 0.0574(9) 0.0488(8) -0.0073(7) -0.0138(7) -0.0060(7)
C18 0.0527(8) 0.0468(8) 0.0583(9) -0.0040(6) -0.0059(7) -0.0170(6)
C19 0.0578(8) 0.0458(7) 0.0472(8) -0.0063(6) -0.0090(6) -0.0088(6)
C20 0.0656(9) 0.0559(8) 0.0584(9) -0.0131(7) -0.0202(7) -0.0093(7)
C21 0.0631(9) 0.0621(9) 0.0639(10) -0.0115(8) -0.0201(8) 0.0009(8)
C22 0.0810(11) 0.0496(8) 0.0511(8) -0.0106(7) -0.0144(8) -0.0021(8)
C23 0.0830(12) 0.0648(10) 0.0690(10) -0.0231(8) -0.0237(9) -0.0142(9)
C24 0.0624(9) 0.0657(10) 0.0716(10) -0.0183(8) -0.0216(8) -0.0082(8)
C25 0.206(3) 0.1037(18) 0.131(2) -0.0777(17) -0.069(2) 0.0377(19)
C31 0.0562(8) 0.0512(8) 0.0488(8) -0.0011(6) -0.0016(6) -0.0238(6)
C32 0.0491(8) 0.0538(8) 0.0463(7) -0.0110(6) 0.0009(6) -0.0163(6)
C33 0.0530(8) 0.0706(10) 0.0565(9) -0.0166(7) 0.0042(7) -0.0248(7)
C34 0.0441(8) 0.0827(11) 0.0722(10) -0.0218(9) -0.0035(7) -0.0101(8)
C35 0.0517(9) 0.0762(11) 0.0734(11) -0.0025(9) -0.0091(8) -0.0029(8)
C36 0.0534(9) 0.0672(10) 0.0666(10) 0.0076(8) -0.0032(7) -0.0098(7)
C37 0.0450(7) 0.0568(8) 0.0526(8) -0.0028(7) 0.0007(6) -0.0100(6)
C38 0.0447(8) 0.0609(9) 0.0607(9) 0.0128(7) 0.0034(6) -0.0131(7)
C39 0.0527(8) 0.0745(10) 0.0469(8) -0.0052(7) 0.0001(7) -0.0014(7)
C40 0.0729(12) 0.1297(19) 0.0606(11) -0.0093(11) 0.0085(9) 0.0139(12)
C41 0.111(2) 0.149(3) 0.0889(17) -0.0524(17) -0.0006(14) 0.0445(19)
C42 0.132(2) 0.0949(17) 0.119(2) -0.0574(17) -0.0338(17) 0.0337(16)
C43 0.1016(14) 0.0604(10) 0.0930(13) -0.0213(10) -0.0303(11) -0.0043(10)
C44 0.0635(9) 0.0541(8) 0.0532(8) -0.0118(7) -0.0118(7) -0.0076(7)
C45 0.0484(8) 0.0590(8) 0.0489(8) -0.0121(6) 0.0021(6) -0.0166(6)
C46 0.0471(8) 0.0452(7) 0.0745(10) -0.0049(7) -0.0059(7) -0.0135(6)
C47 0.0519(9) 0.0517(8) 0.0880(11) 0.0012(8) -0.0103(8) -0.0191(7)
C48 0.0585(9) 0.0675(9) 0.0494(8) -0.0070(7) -0.0043(7) -0.0219(7)
C49 0.0534(8) 0.0506(8) 0.0644(9) -0.0045(7) -0.0108(7) -0.0149(7)
C50 0.0757(11) 0.0662(10) 0.0847(12) -0.0251(9) -0.0294(9) -0.0058(9)
C51 0.0738(11) 0.0653(10) 0.0928(13) -0.0281(9) -0.0236(10) 0.0041(9)
C52 0.0589(9) 0.0555(9) 0.0680(10) 0.0022(8) -0.0152(8) -0.0123(7)
C53 0.0640(10) 0.0766(11) 0.0542(9) -0.0062(8) -0.0106(7) -0.0227(8)
C54 0.0587(9) 0.0651(9) 0.0602(9) -0.0130(7) -0.0021(7) -0.0162(7)
C55 0.0735(12) 0.1290(18) 0.0779(12) 0.0168(12) -0.0273(10) -0.0354(12)

loop_
_atom_type_symbol
_atom_type_description
_atom_type_scat_dispersion_real
_atom_type_scat_dispersion_imag
_atom_type_scat_source
C C 0.0033 0.0016 'International Tables Vol C Tables 4.2.6.8 and 6.1.1.4'
H H 0.0000 0.0000 'International Tables Vol C Tables 4.2.6.8 and 6.1.1.4'
N N 0.0061 0.0033 'International Tables Vol C Tables 4.2.6.8 and 6.1.1.4'
O O 0.0106 0.0060 'International Tables Vol C Tables 4.2.6.8 and 6.1.1.4'

loop_
_geom_angle_atom_site_label_1
_geom_angle_atom_site_label_2
_geom_angle_atom_site_label_3
_geom_angle
C22 O3 C25 117.60(16)
C52 O6 C55 118.10(15)
C18 N1 C17 112.43(12)
C18 N1 C19 123.40(12)
C17 N1 C19 123.95(12)
C47 N2 C48 112.76(13)
C47 N2 C49 123.22(12)
C48 N2 C49 123.96(12)
C14 C1 C2 108.23(11)
C14 C1 C15 105.39(11)
C2 C1 C15 106.64(11)
C3 C2 C7 120.10(15)
C3 C2 C1 126.74(14)
C7 C2 C1 113.16(12)
C2 C3 C4 119.51(17)
C5 C4 C3 120.36(16)
C4 C5 C6 120.68(17)
C7 C6 C5 119.40(18)
C6 C7 C2 119.94(15)
C6 C7 C8 126.93(15)
C2 C7 C8 113.13(13)
C9 C8 C7 107.90(12)
C9 C8 C16 106.29(11)
C7 C8 C16 106.19(12)
C10 C9 C14 119.65(15)
C10 C9 C8 127.11(15)
C14 C9 C8 113.15(12)
C9 C10 C11 118.97(17)
C12 C11 C10 121.09(16)
C11 C12 C13 120.15(17)
C12 C13 C14 119.70(16)
C13 C14 C9 120.43(13)
C13 C14 C1 126.18(13)
C9 C14 C1 113.31(12)
C18 C15 C16 105.06(11)
C18 C15 C1 110.19(12)
C16 C15 C1 109.96(11)
C17 C16 C15 104.57(12)
C17 C16 C8 111.91(12)
C15 C16 C8 109.37(12)
O1 C17 N1 124.16(14)
O1 C17 C16 127.02(14)
N1 C17 C16 108.82(12)
O2 C18 N1 124.57(13)
O2 C18 C15 126.54(13)
N1 C18 C15 108.87(12)
C24 C19 C20 119.84(13)
C24 C19 N1 118.96(13)
C20 C19 N1 121.20(12)
C19 C20 C21 119.99(14)
C20 C21 C22 120.17(14)
O3 C22 C23 124.99(14)
O3 C22 C21 115.14(15)
C23 C22 C21 119.87(14)
C22 C23 C24 119.62(14)
C19 C24 C23 120.51(15)
C44 C31 C32 108.39(11)
C44 C31 C45 106.02(11)
C32 C31 C45 105.94(11)
C33 C32 C37 119.48(14)
C33 C32 C31 127.66(13)
C37 C32 C31 112.86(12)
C32 C33 C34 119.57(14)
C35 C34 C33 120.47(15)
C34 C35 C36 120.57(16)
C37 C36 C35 119.46(15)
C36 C37 C32 120.43(13)
C36 C37 C38 126.16(13)
C32 C37 C38 113.39(12)
C37 C38 C39 107.89(13)
C37 C38 C46 105.42(11)
C39 C38 C46 106.84(12)
C40 C39 C44 119.81(17)
C40 C39 C38 126.98(17)
C44 C39 C38 113.18(12)
C41 C40 C39 119.3(2)
C42 C41 C40 120.7(2)
C41 C42 C43 120.7(2)
C42 C43 C44 119.0(2)
C43 C44 C39 120.42(16)
C43 C44 C31 126.28(16)
C39 C44 C31 113.24(13)
C48 C45 C46 104.72(11)
C48 C45 C31 112.28(12)
C46 C45 C31 109.62(11)
C47 C46 C45 105.03(12)
C47 C46 C38 111.12(13)
C45 C46 C38 109.89(11)
O4 C47 N2 124.41(15)
O4 C47 C46 126.56(15)
N2 C47 C46 109.00(12)
O5 C48 N2 124.03(15)
O5 C48 C45 127.50(14)
N2 C48 C45 108.46(12)
C54 C49 C50 120.13(14)
C54 C49 N2 120.34(14)
C50 C49 N2 119.52(14)
C49 C50 C51 119.90(16)
C50 C51 C52 119.94(16)
C53 C52 O6 124.47(15)
C53 C52 C51 120.00(15)
O6 C52 C51 115.52(15)
C52 C53 C54 119.70(15)
C49 C54 C53 120.34(15)

loop_
_geom_bond_atom_site_label_1
_geom_bond_atom_site_label_2
_geom_bond_distance
O1 C17 1.2017(18)
O2 C18 1.2065(17)
O3 C22 1.3658(18)
O3 C25 1.424(3)
O4 C47 1.2083(18)
O5 C48 1.2027(18)
O6 C52 1.3721(19)
O6 C55 1.423(2)
N1 C18 1.3855(18)
N1 C17 1.3916(19)
N1 C19 1.4401(17)
N2 C47 1.380(2)
N2 C48 1.3884(19)
N2 C49 1.4386(19)
C1 C14 1.5123(19)
C1 C2 1.514(2)
C1 C15 1.560(2)
C2 C3 1.385(2)
C2 C7 1.396(2)
C3 C4 1.387(2)
C4 C5 1.372(3)
C5 C6 1.389(3)
C6 C7 1.384(2)
C7 C8 1.518(2)
C8 C9 1.514(2)
C8 C16 1.564(2)
C9 C10 1.382(2)
C9 C14 1.394(2)
C10 C11 1.396(3)
C11 C12 1.368(3)
C12 C13 1.375(2)
C13 C14 1.384(2)
C15 C18 1.506(2)
C15 C16 1.536(2)
C16 C17 1.509(2)
C19 C24 1.372(2)
C19 C20 1.374(2)
C20 C21 1.376(2)
C21 C22 1.383(2)
C22 C23 1.372(2)
C23 C24 1.383(2)
C31 C44 1.510(2)
C31 C32 1.513(2)
C31 C45 1.5583(19)
C32 C33 1.384(2)
C32 C37 1.3964(19)
C33 C34 1.387(2)
C34 C35 1.370(2)
C35 C36 1.381(2)
C36 C37 1.379(2)
C37 C38 1.509(2)
C38 C39 1.512(2)
C38 C46 1.555(2)
C39 C40 1.386(2)
C39 C44 1.392(2)
C40 C41 1.385(4)
C41 C42 1.368(4)
C42 C43 1.385(3)
C43 C44 1.386(2)
C45 C48 1.513(2)
C45 C46 1.5307(19)
C46 C47 1.502(2)
C49 C54 1.366(2)
C49 C50 1.377(2)
C50 C51 1.377(2)
C51 C52 1.386(2)
C52 C53 1.369(2)
C53 C54 1.387(2)
